data_4077581
loop_
_publ_author_name
'Doherty, Simon'
'Hogarth, Graeme'
'Waugh, Mark'
'Clegg, William'
'Elsegood, Mark R. J.'

_publ_section_title
;
 Reactions of Alkynes with
 [Fe2(CO)6(\m-PPh2){\m-\h1:\h2\a,\b-(H)C\aC\bC\gH2}]:&#x00A0; Formation of
 Diphenylvinylphosphine-Functionalized Vinyl Carbenes via
 Carbon&#x2212;Carbon and Carbon&#x2212;Phosphorus Bond Formation and
 Hydrogen Migration&#x22A5;
;
_journal_issue 22
_journal_name_full Organometallics
_journal_page_first 4557
_journal_paper_doi 10.1021/om0005147
_journal_volume 19
_journal_year 2000
_chemical_formula_sum 'C35 H23 Fe2 O6 P'
_chemical_formula_weight 682.20
_chemical_name_systematic
;
 ?
;
_space_group_IT_number 61
_symmetry_cell_setting orthorhombic
_symmetry_space_group_name_Hall '-P 2ac 2ab'
_symmetry_space_group_name_H-M 'P b c a'
_atom_sites_solution_hydrogens geom
_atom_sites_solution_primary direct
_atom_sites_solution_secondary difmap
_audit_creation_method SHELXL-97
_cell_angle_alpha 90.00
_cell_angle_beta 90.00
_cell_angle_gamma 90.00
_cell_formula_units_Z 8
_cell_length_a 20.8592(12)
_cell_length_b 10.3433(6)
_cell_length_c 28.1509(15)
_cell_measurement_reflns_used 17439
_cell_measurement_temperature 160(2)
_cell_measurement_theta_max 28.71
_cell_measurement_theta_min 2.31
_cell_volume 6073.6(6)
_computing_cell_refinement 'local programs'
_computing_data_collection 'Bruker SMART'
_computing_data_reduction 'Bruker SAINT'
_computing_molecular_graphics 'Bruker SHELXTL'
_computing_publication_material 'SHELXTL and local programs'
_computing_structure_refinement 'Bruker SHELXTL'
_computing_structure_solution 'Bruker SHELXTL'
_diffrn_ambient_temperature 160(2)
_diffrn_measured_fraction_theta_full 0.999
_diffrn_measured_fraction_theta_max 0.933
_diffrn_measurement_device_type 'Bruker SMART CCD diffractometer'
_diffrn_measurement_method '\w rotation with narrow frames'
_diffrn_radiation_monochromator graphite
_diffrn_radiation_source 'fine-focus sealed tube'
_diffrn_radiation_type MoK\a
_diffrn_radiation_wavelength 0.71073
_diffrn_reflns_av_R_equivalents 0.0535
_diffrn_reflns_av_sigmaI/netI 0.0453
_diffrn_reflns_limit_h_max 22
_diffrn_reflns_limit_h_min -27
_diffrn_reflns_limit_k_max 13
_diffrn_reflns_limit_k_min -13
_diffrn_reflns_limit_l_max 36
_diffrn_reflns_limit_l_min -37
_diffrn_reflns_number 36167
_diffrn_reflns_theta_full 26.00
_diffrn_reflns_theta_max 28.89
_diffrn_reflns_theta_min 1.75
_diffrn_standards_decay_% 0
_diffrn_standards_number 0
_exptl_absorpt_coefficient_mu 1.054
_exptl_absorpt_correction_T_max 0.928
_exptl_absorpt_correction_T_min 0.753
_exptl_absorpt_correction_type empirical
_exptl_crystal_colour red
_exptl_crystal_density_diffrn 1.492
_exptl_crystal_density_method 'not measured'
_exptl_crystal_description block
_exptl_crystal_F_000 2784
_exptl_crystal_size_max 0.40
_exptl_crystal_size_mid 0.22
_exptl_crystal_size_min 0.16
_refine_diff_density_max 0.476
_refine_diff_density_min -0.352
_refine_diff_density_rms 0.076
_refine_ls_extinction_coef 0.00009(6)
_refine_ls_extinction_expression Fc^*^=kFc[1+0.001xFc^2^\l^3^/sin(2\q)]^-1/4^
_refine_ls_extinction_method SHELXL
_refine_ls_goodness_of_fit_ref 1.046
_refine_ls_hydrogen_treatment mixed
_refine_ls_matrix_type full
_refine_ls_number_parameters 407
_refine_ls_number_reflns 7452
_refine_ls_number_restraints 0
_refine_ls_restrained_S_all 1.046
_refine_ls_R_factor_all 0.0693
_refine_ls_R_factor_gt 0.0415
_refine_ls_shift/su_max 0.001
_refine_ls_shift/su_mean 0.000
_refine_ls_structure_factor_coef Fsqd
_refine_ls_weighting_details 'calc w=1/[\s^2^(Fo^2^)+(0.0295P)^2^+4.3513P] where P=(Fo^2^+2Fc^2^)/3'
_refine_ls_weighting_scheme calc
_refine_ls_wR_factor_gt 0.0740
_refine_ls_wR_factor_ref 0.0833
_reflns_number_gt 5514
_reflns_number_total 7452
_reflns_threshold_expression >2sigma(I)
_cod_data_source_file om0005147.cif
_cod_data_source_block 2
_cod_original_sg_symbol_H-M Pbca
_cod_database_code 4077581

loop_
_symmetry_equiv_pos_as_xyz
'x, y, z'
'-x+1/2, -y, z+1/2'
'-x, y+1/2, -z+1/2'
'x+1/2, -y+1/2, -z'
'-x, -y, -z'
'x-1/2, y, -z-1/2'
'x, -y-1/2, z-1/2'
'-x-1/2, y-1/2, z'

loop_
_atom_site_label
_atom_site_type_symbol
_atom_site_fract_x
_atom_site_fract_y
_atom_site_fract_z
_atom_site_U_iso_or_equiv
_atom_site_adp_type
_atom_site_occupancy
_atom_site_symmetry_multiplicity
_atom_site_calc_flag
_atom_site_refinement_flags
Fe1 Fe 0.492957(15) 0.47397(3) 0.123382(10) 0.01499(8) Uani 1 1 d .
Fe2 Fe 0.495219(15) 0.68273(3) 0.179581(10) 0.01488(8) Uani 1 1 d .
C1 C 0.42565(10) 0.61790(19) 0.13499(7) 0.0144(4) Uani 1 1 d .
C2 C 0.43245(10) 0.59723(19) 0.08540(7) 0.0146(4) Uani 1 1 d .
C3 C 0.49571(10) 0.60186(19) 0.06488(7) 0.0148(4) Uani 1 1 d .
H3 H 0.5002(11) 0.561(2) 0.0344(8) 0.018 Uiso 1 1 d .
C4 C 0.54323(10) 0.70563(19) 0.07025(7) 0.0150(4) Uani 1 1 d .
C5 C 0.59398(12) 0.7166(2) 0.04169(9) 0.0216(5) Uani 1 1 d .
H5A H 0.6264(12) 0.784(2) 0.0442(8) 0.026 Uiso 1 1 d .
H5B H 0.6010(12) 0.657(2) 0.0157(9) 0.026 Uiso 1 1 d .
P1 P 0.52611(3) 0.81312(5) 0.119177(19) 0.01474(12) Uani 1 1 d .
C6 C 0.44901(11) 0.8038(2) 0.21010(8) 0.0211(5) Uani 1 1 d .
O6 O 0.41801(9) 0.87075(17) 0.23262(6) 0.0341(4) Uani 1 1 d .
C7 C 0.57297(12) 0.7000(3) 0.20692(8) 0.0285(6) Uani 1 1 d .
O7 O 0.62177(9) 0.7089(2) 0.22470(7) 0.0509(6) Uani 1 1 d .
C8 C 0.47193(11) 0.5762(2) 0.22705(8) 0.0216(5) Uani 1 1 d .
O8 O 0.45850(9) 0.51755(17) 0.25989(6) 0.0330(4) Uani 1 1 d .
C9 C 0.57584(12) 0.4875(2) 0.13808(9) 0.0253(5) Uani 1 1 d .
O9 O 0.63040(9) 0.48737(18) 0.14397(7) 0.0379(5) Uani 1 1 d .
C10 C 0.46688(12) 0.3570(2) 0.16611(8) 0.0246(5) Uani 1 1 d .
O10 O 0.45342(11) 0.27328(17) 0.19084(6) 0.0429(5) Uani 1 1 d .
C11 C 0.49918(11) 0.3462(2) 0.08103(8) 0.0200(5) Uani 1 1 d .
O11 O 0.50467(9) 0.26436(16) 0.05410(6) 0.0313(4) Uani 1 1 d .
C12 C 0.37783(10) 0.5548(2) 0.05438(8) 0.0162(4) Uani 1 1 d .
C13 C 0.36628(11) 0.6207(2) 0.01210(8) 0.0236(5) Uani 1 1 d .
H13 H 0.3933 0.6905 0.0032 0.028 Uiso 1 1 calc R
C14 C 0.31538(12) 0.5851(3) -0.01720(9) 0.0305(6) Uani 1 1 d .
H14 H 0.3081 0.6307 -0.0460 0.037 Uiso 1 1 calc R
C15 C 0.27558(12) 0.4842(3) -0.00464(9) 0.0306(6) Uani 1 1 d .
H15 H 0.2408 0.4603 -0.0246 0.037 Uiso 1 1 calc R
C16 C 0.28681(11) 0.4180(2) 0.03735(9) 0.0269(5) Uani 1 1 d .
H16 H 0.2595 0.3486 0.0462 0.032 Uiso 1 1 calc R
C17 C 0.33749(11) 0.4521(2) 0.06647(8) 0.0204(5) Uani 1 1 d .
H17 H 0.3450 0.4052 0.0950 0.024 Uiso 1 1 calc R
C18 C 0.35921(11) 0.6281(2) 0.15478(8) 0.0186(5) Uani 1 1 d .
C19 C 0.32250(11) 0.7334(2) 0.13948(9) 0.0242(5) Uani 1 1 d .
H19 H 0.3383 0.7875 0.1149 0.029 Uiso 1 1 calc R
C20 C 0.26343(12) 0.7599(3) 0.15974(10) 0.0380(7) Uani 1 1 d .
H20 H 0.2393 0.8324 0.1493 0.046 Uiso 1 1 calc R
C21 C 0.23962(13) 0.6816(4) 0.19489(10) 0.0487(9) Uani 1 1 d .
H21 H 0.1994 0.7007 0.2091 0.058 Uiso 1 1 calc R
C22 C 0.27412(13) 0.5752(3) 0.20950(9) 0.0428(8) Uani 1 1 d .
H22 H 0.2570 0.5199 0.2333 0.051 Uiso 1 1 calc R
C23 C 0.33391(12) 0.5478(3) 0.18971(8) 0.0287(6) Uani 1 1 d .
H23 H 0.3574 0.4743 0.2001 0.034 Uiso 1 1 calc R
C24 C 0.59713(11) 0.9145(2) 0.12634(8) 0.0201(5) Uani 1 1 d .
C25 C 0.65675(12) 0.8567(2) 0.13393(9) 0.0284(6) Uani 1 1 d .
H25 H 0.6602 0.7651 0.1340 0.034 Uiso 1 1 calc R
C26 C 0.71088(13) 0.9310(3) 0.14131(11) 0.0386(7) Uani 1 1 d .
H26 H 0.7512 0.8905 0.1461 0.046 Uiso 1 1 calc R
C27 C 0.70622(15) 1.0643(3) 0.14171(12) 0.0492(8) Uani 1 1 d .
H27 H 0.7432 1.1157 0.1472 0.059 Uiso 1 1 calc R
C28 C 0.64800(14) 1.1220(3) 0.13409(13) 0.0501(9) Uani 1 1 d .
H28 H 0.6450 1.2136 0.1341 0.060 Uiso 1 1 calc R
C29 C 0.59334(12) 1.0487(2) 0.12641(10) 0.0317(6) Uani 1 1 d .
H29 H 0.5533 1.0902 0.1212 0.038 Uiso 1 1 calc R
C30 C 0.46517(11) 0.9215(2) 0.09498(8) 0.0172(4) Uani 1 1 d .
C31 C 0.43092(11) 1.0050(2) 0.12444(9) 0.0235(5) Uani 1 1 d .
H31 H 0.4406 1.0091 0.1574 0.028 Uiso 1 1 calc R
C32 C 0.38267(12) 1.0820(2) 0.10566(10) 0.0283(6) Uani 1 1 d .
H32 H 0.3597 1.1392 0.1258 0.034 Uiso 1 1 calc R
C33 C 0.36778(12) 1.0762(2) 0.05793(10) 0.0302(6) Uani 1 1 d .
H33 H 0.3338 1.1272 0.0455 0.036 Uiso 1 1 calc R
C34 C 0.40232(12) 0.9961(2) 0.02833(9) 0.0282(6) Uani 1 1 d .
H34 H 0.3927 0.9932 -0.0046 0.034 Uiso 1 1 calc R
C35 C 0.45119(11) 0.9197(2) 0.04658(8) 0.0222(5) Uani 1 1 d .
H35 H 0.4753 0.8658 0.0259 0.027 Uiso 1 1 calc R

loop_
_atom_site_aniso_label
_atom_site_aniso_U_11
_atom_site_aniso_U_22
_atom_site_aniso_U_33
_atom_site_aniso_U_23
_atom_site_aniso_U_13
_atom_site_aniso_U_12
Fe1 0.01566(16) 0.01327(14) 0.01605(15) -0.00029(12) 0.00022(12) 0.00147(12)
Fe2 0.01403(16) 0.01666(15) 0.01396(14) -0.00168(12) -0.00134(12) 0.00097(13)
C1 0.0139(11) 0.0117(9) 0.0177(10) 0.0004(8) -0.0016(8) -0.0010(8)
C2 0.0139(11) 0.0115(10) 0.0185(10) 0.0014(8) -0.0002(8) 0.0033(8)
C3 0.0162(11) 0.0141(9) 0.0140(9) -0.0026(8) 0.0001(9) 0.0016(8)
C4 0.0123(11) 0.0144(10) 0.0182(10) 0.0006(8) -0.0013(8) 0.0020(8)
C5 0.0193(13) 0.0203(12) 0.0253(12) -0.0024(10) 0.0050(10) 0.0000(9)
P1 0.0116(3) 0.0139(3) 0.0187(3) -0.0015(2) 0.0005(2) 0.0000(2)
C6 0.0211(12) 0.0204(11) 0.0217(11) -0.0011(9) -0.0008(10) -0.0044(9)
O6 0.0357(11) 0.0316(10) 0.0348(10) -0.0108(8) 0.0117(8) 0.0050(8)
C7 0.0260(14) 0.0403(15) 0.0191(12) -0.0024(11) -0.0004(10) 0.0008(11)
O7 0.0226(11) 0.0991(18) 0.0311(10) -0.0019(11) -0.0114(9) -0.0036(11)
C8 0.0230(13) 0.0225(11) 0.0194(11) -0.0041(10) -0.0026(9) 0.0045(10)
O8 0.0453(12) 0.0317(9) 0.0221(9) 0.0069(8) 0.0023(8) 0.0016(9)
C9 0.0291(15) 0.0192(11) 0.0277(12) -0.0004(10) -0.0014(10) 0.0047(10)
O9 0.0179(10) 0.0391(11) 0.0567(13) -0.0063(9) -0.0084(8) 0.0071(8)
C10 0.0331(14) 0.0224(12) 0.0182(11) -0.0039(10) 0.0007(10) 0.0009(10)
O10 0.0773(16) 0.0254(9) 0.0260(10) 0.0074(8) 0.0059(10) -0.0085(10)
C11 0.0193(12) 0.0172(11) 0.0236(11) 0.0055(9) 0.0021(10) -0.0004(9)
O11 0.0451(11) 0.0206(8) 0.0282(9) -0.0072(7) 0.0067(8) 0.0001(8)
C12 0.0124(11) 0.0188(11) 0.0175(10) -0.0053(9) 0.0007(8) 0.0029(8)
C13 0.0221(13) 0.0259(12) 0.0229(12) -0.0011(10) -0.0027(10) -0.0007(10)
C14 0.0298(15) 0.0410(15) 0.0207(12) -0.0005(11) -0.0069(11) 0.0064(12)
C15 0.0160(13) 0.0459(16) 0.0300(14) -0.0121(12) -0.0055(10) 0.0020(11)
C16 0.0154(12) 0.0311(13) 0.0342(14) -0.0101(11) 0.0036(10) -0.0062(10)
C17 0.0181(12) 0.0231(12) 0.0199(11) -0.0042(9) 0.0017(9) -0.0007(9)
C18 0.0146(11) 0.0243(11) 0.0170(10) -0.0078(9) 0.0007(9) -0.0044(9)
C19 0.0152(12) 0.0295(12) 0.0277(12) -0.0085(10) -0.0006(10) 0.0019(10)
C20 0.0189(14) 0.0564(18) 0.0387(15) -0.0189(14) -0.0042(12) 0.0114(13)
C21 0.0166(14) 0.094(3) 0.0358(16) -0.0206(18) 0.0066(12) 0.0046(16)
C22 0.0296(16) 0.075(2) 0.0241(13) -0.0023(14) 0.0116(12) -0.0186(15)
C23 0.0244(14) 0.0382(14) 0.0236(12) -0.0021(11) 0.0022(10) -0.0078(11)
C24 0.0160(11) 0.0193(11) 0.0249(12) -0.0004(10) 0.0011(9) -0.0027(9)
C25 0.0194(13) 0.0237(12) 0.0421(15) -0.0009(11) -0.0003(11) -0.0016(10)
C26 0.0153(13) 0.0393(15) 0.0613(19) 0.0003(14) -0.0045(12) -0.0055(12)
C27 0.0258(16) 0.0396(16) 0.082(2) -0.0043(16) -0.0049(15) -0.0173(13)
C28 0.0338(17) 0.0216(13) 0.095(3) -0.0016(15) -0.0044(17) -0.0109(12)
C29 0.0221(13) 0.0209(12) 0.0519(17) -0.0001(12) -0.0001(12) -0.0022(10)
C30 0.0125(11) 0.0131(10) 0.0260(12) 0.0007(9) 0.0011(9) -0.0017(8)
C31 0.0223(12) 0.0205(11) 0.0277(12) 0.0001(10) 0.0044(10) 0.0025(9)
C32 0.0219(13) 0.0195(12) 0.0436(15) 0.0003(11) 0.0079(11) 0.0060(10)
C33 0.0206(13) 0.0211(12) 0.0489(17) 0.0063(12) -0.0055(12) 0.0032(10)
C34 0.0296(14) 0.0215(12) 0.0336(14) 0.0024(10) -0.0125(11) 0.0022(10)
C35 0.0220(13) 0.0181(11) 0.0264(12) -0.0008(10) 0.0000(10) -0.0005(9)

loop_
_atom_type_symbol
_atom_type_description
_atom_type_scat_dispersion_real
_atom_type_scat_dispersion_imag
_atom_type_scat_source
C C 0.0033 0.0016 'International Tables Vol C Tables 4.2.6.8 and 6.1.1.4'
H H 0.0000 0.0000 'International Tables Vol C Tables 4.2.6.8 and 6.1.1.4'
O O 0.0106 0.0060 'International Tables Vol C Tables 4.2.6.8 and 6.1.1.4'
P P 0.1023 0.0942 'International Tables Vol C Tables 4.2.6.8 and 6.1.1.4'
Fe Fe 0.3463 0.8444 'International Tables Vol C Tables 4.2.6.8 and 6.1.1.4'

loop_
_geom_angle_atom_site_label_1
_geom_angle_atom_site_label_2
_geom_angle_atom_site_label_3
_geom_angle
C9 Fe1 C11 98.19(11)
C9 Fe1 C10 101.05(11)
C11 Fe1 C10 88.31(10)
C9 Fe1 C1 124.33(9)
C11 Fe1 C1 133.36(9)
C10 Fe1 C1 100.00(10)
C9 Fe1 C2 131.06(10)
C11 Fe1 C2 98.86(9)
C10 Fe1 C2 124.94(10)
C1 Fe1 C2 39.89(8)
C9 Fe1 C3 96.05(10)
C11 Fe1 C3 86.61(9)
C10 Fe1 C3 162.69(10)
C1 Fe1 C3 72.04(8)
C2 Fe1 C3 40.12(8)
C9 Fe1 Fe2 77.44(8)
C11 Fe1 Fe2 172.20(7)
C10 Fe1 Fe2 98.82(7)
C1 Fe1 Fe2 48.65(6)
C2 Fe1 Fe2 79.68(6)
C3 Fe1 Fe2 87.43(6)
C8 Fe2 C6 85.82(10)
C8 Fe2 C7 89.22(11)
C6 Fe2 C7 102.06(11)
C8 Fe2 C1 93.66(9)
C6 Fe2 C1 98.17(9)
C7 Fe2 C1 159.71(10)
C8 Fe2 P1 178.64(8)
C6 Fe2 P1 95.53(7)
C7 Fe2 P1 90.32(8)
C1 Fe2 P1 86.32(6)
C8 Fe2 Fe1 86.57(7)
C6 Fe2 Fe1 146.55(7)
C7 Fe2 Fe1 110.35(8)
C1 Fe2 Fe1 49.94(6)
P1 Fe2 Fe1 92.386(18)
C2 C1 C18 117.98(18)
C2 C1 Fe2 125.86(15)
C18 C1 Fe2 114.05(14)
C2 C1 Fe1 70.67(12)
C18 C1 Fe1 137.44(15)
Fe2 C1 Fe1 81.41(8)
C1 C2 C3 118.74(19)
C1 C2 C12 122.71(19)
C3 C2 C12 118.12(18)
C1 C2 Fe1 69.44(12)
C3 C2 Fe1 70.87(12)
C12 C2 Fe1 125.32(14)
C2 C3 C4 126.93(18)
C2 C3 Fe1 69.01(11)
C4 C3 Fe1 113.30(14)
C5 C4 C3 122.4(2)
C5 C4 P1 124.34(17)
C3 C4 P1 113.26(15)
C4 P1 C24 106.10(10)
C4 P1 C30 103.36(10)
C24 P1 C30 104.69(10)
C4 P1 Fe2 105.21(7)
C24 P1 Fe2 119.33(8)
C30 P1 Fe2 116.59(7)
O6 C6 Fe2 172.9(2)
O7 C7 Fe2 178.7(3)
O8 C8 Fe2 173.8(2)
O9 C9 Fe1 173.1(2)
O10 C10 Fe1 173.2(2)
O11 C11 Fe1 178.4(2)
C13 C12 C17 118.4(2)
C13 C12 C2 119.1(2)
C17 C12 C2 122.51(19)
C12 C13 C14 120.6(2)
C15 C14 C13 120.4(2)
C14 C15 C16 119.4(2)
C17 C16 C15 120.6(2)
C16 C17 C12 120.6(2)
C23 C18 C19 118.4(2)
C23 C18 C1 124.9(2)
C19 C18 C1 116.6(2)
C20 C19 C18 120.9(2)
C21 C20 C19 120.2(3)
C20 C21 C22 119.9(3)
C21 C22 C23 120.6(3)
C18 C23 C22 120.0(3)
C29 C24 C25 118.5(2)
C29 C24 P1 121.82(19)
C25 C24 P1 119.62(17)
C26 C25 C24 120.9(2)
C25 C26 C27 119.9(3)
C28 C27 C26 119.7(3)
C27 C28 C29 121.0(3)
C28 C29 C24 120.0(2)
C35 C30 C31 118.8(2)
C35 C30 P1 120.15(17)
C31 C30 P1 120.99(17)
C32 C31 C30 120.0(2)
C33 C32 C31 120.6(2)
C34 C33 C32 119.8(2)
C33 C34 C35 120.1(2)
C34 C35 C30 120.5(2)

loop_
_geom_bond_atom_site_label_1
_geom_bond_atom_site_label_2
_geom_bond_distance
Fe1 C9 1.783(3)
Fe1 C11 1.784(2)
Fe1 C10 1.791(2)
Fe1 C1 2.072(2)
Fe1 C2 2.088(2)
Fe1 C3 2.113(2)
Fe1 Fe2 2.6772(4)
Fe2 C8 1.799(2)
Fe2 C6 1.799(2)
Fe2 C7 1.804(3)
Fe2 C1 2.033(2)
Fe2 P1 2.2640(6)
C1 C2 1.419(3)
C1 C18 1.498(3)
C2 C3 1.441(3)
C2 C12 1.501(3)
C3 C4 1.469(3)
C4 C5 1.334(3)
C4 P1 1.806(2)
P1 C24 1.826(2)
P1 C30 1.827(2)
C6 O6 1.140(3)
C7 O7 1.138(3)
C8 O8 1.141(3)
C9 O9 1.150(3)
C10 O10 1.146(3)
C11 O11 1.142(3)
C12 C13 1.392(3)
C12 C17 1.398(3)
C13 C14 1.394(3)
C14 C15 1.380(4)
C15 C16 1.386(4)
C16 C17 1.383(3)
C18 C23 1.391(3)
C18 C19 1.399(3)
C19 C20 1.385(3)
C20 C21 1.371(4)
C21 C22 1.378(4)
C22 C23 1.395(4)
C24 C29 1.391(3)
C24 C25 1.396(3)
C25 C26 1.381(3)
C26 C27 1.382(4)
C27 C28 1.370(4)
C28 C29 1.386(4)
C30 C35 1.394(3)
C30 C31 1.394(3)
C31 C32 1.388(3)
C32 C33 1.381(4)
C33 C34 1.378(4)
C34 C35 1.388(3)
